data_4105975
loop_
_publ_author_name
'Ya-Ho Chang'
'Chia-Ling Su'
'Ru-Rong Wu'
'Ju-Hsiou Liao'
'Yi-Hung Liu'
'Hua-Fen Hsu'

_publ_section_title
;
 An Eight-Coordinate Vanadium Thiolate Complex with Charge Delocalization
 between V(V)-Thiolate and V(IV)-Thiyl Radical Forms
;
_journal_name_full 'Journal of the American Chemical Society'
_journal_page_first 5708
_journal_page_last 5711
_journal_paper_doi 10.1021/ja2004208
_journal_volume 133
_journal_year 2011
_chemical_formula_sum 'C52 H59 O2 P2 S3 Si3 V'
_chemical_formula_weight 1009.32
_chemical_name_common '[PPh4][VO(OMe)(PS3")]'
_chemical_name_systematic
; 
 ? 
;
_space_group_IT_number 14
_symmetry_cell_setting monoclinic
_symmetry_space_group_name_Hall '-P 2yn'
_symmetry_space_group_name_H-M 'P 1 21/n 1'
_atom_sites_solution_hydrogens geom
_atom_sites_solution_primary direct
_atom_sites_solution_secondary difmap
_audit_creation_method SHELXL-97
_cell_angle_alpha 90.00
_cell_angle_beta 91.043(2)
_cell_angle_gamma 90.00
_cell_formula_units_Z 4
_cell_length_a 14.6229(12)
_cell_length_b 14.6619(12)
_cell_length_c 25.248(2)
_cell_measurement_temperature 298(2)
_cell_volume 5412.3(8)
_computing_cell_refinement 'BRUKER SMART'
_computing_data_collection 'BRUKER SMART'
_computing_data_reduction 'BRUKER SAINT'
_computing_molecular_graphics Ortep-3
_computing_publication_material 'Wingx publication routines (Farrugia, 1999)'
_computing_structure_refinement 'SHELXL-97 (Sheldrick, 1997)'
_computing_structure_solution 'SHELXS-97 (Sheldrick, 1990)'
_diffrn_ambient_temperature 298(2)
_diffrn_measured_fraction_theta_full 1.000
_diffrn_measured_fraction_theta_max 1.000
_diffrn_measurement_device_type 'Bruker Smart Apex'
_diffrn_measurement_method 'phi-omega scan'
_diffrn_radiation_monochromator graphite
_diffrn_radiation_source 'fine-focus sealed tube'
_diffrn_radiation_type MoK\a
_diffrn_radiation_wavelength 0.71073
_diffrn_reflns_av_R_equivalents 0.0651
_diffrn_reflns_av_sigmaI/netI 0.0632
_diffrn_reflns_limit_h_max 17
_diffrn_reflns_limit_h_min -17
_diffrn_reflns_limit_k_max 17
_diffrn_reflns_limit_k_min -17
_diffrn_reflns_limit_l_max 30
_diffrn_reflns_limit_l_min -29
_diffrn_reflns_number 38764
_diffrn_reflns_theta_full 25.00
_diffrn_reflns_theta_max 25.00
_diffrn_reflns_theta_min 1.60
_exptl_absorpt_coefficient_mu 0.462
_exptl_absorpt_correction_T_max 0.9845
_exptl_absorpt_correction_T_min 0.9773
_exptl_absorpt_correction_type empirical
_exptl_absorpt_process_details SADABS
_exptl_crystal_colour 'dark green'
_exptl_crystal_density_diffrn 1.239
_exptl_crystal_description needle
_exptl_crystal_F_000 2120
_exptl_crystal_size_max 0.05
_exptl_crystal_size_mid 0.04
_exptl_crystal_size_min 0.03
_refine_diff_density_max 0.398
_refine_diff_density_min -0.253
_refine_diff_density_rms 0.058
_refine_ls_extinction_method SHELXL
_refine_ls_goodness_of_fit_ref 0.976
_refine_ls_hydrogen_treatment noref
_refine_ls_matrix_type full
_refine_ls_number_parameters 578
_refine_ls_number_reflns 9533
_refine_ls_number_restraints 0
_refine_ls_restrained_S_all 0.976
_refine_ls_R_factor_all 0.0901
_refine_ls_R_factor_gt 0.0469
_refine_ls_shift/su_max 0.035
_refine_ls_shift/su_mean 0.001
_refine_ls_structure_factor_coef Fsqd
_refine_ls_weighting_details 'calc w=1/[\s^2^(Fo^2^)+(0.0612P)^2^+0.0000P] where P=(Fo^2^+2Fc^2^)/3'
_refine_ls_weighting_scheme calc
_refine_ls_wR_factor_gt 0.1005
_refine_ls_wR_factor_ref 0.1178
_reflns_number_gt 6092
_reflns_number_total 9533
_reflns_threshold_expression >2sigma(I)
_cod_data_source_file ja2004208_si_002_1.cif
_cod_data_source_block compound1
_cod_original_cell_volume 5412.2(8)
_cod_database_code 4105975

loop_
_symmetry_equiv_pos_as_xyz
'x, y, z'
'-x+1/2, y+1/2, -z+1/2'
'-x, -y, -z'
'x-1/2, -y-1/2, z-1/2'

loop_
_atom_site_label
_atom_site_type_symbol
_atom_site_fract_x
_atom_site_fract_y
_atom_site_fract_z
_atom_site_U_iso_or_equiv
_atom_site_adp_type
_atom_site_occupancy
_atom_site_symmetry_multiplicity
_atom_site_calc_flag
_atom_site_refinement_flags
V1 V 1.03471(4) 0.72539(3) 0.77158(2) 0.03403(15) Uani 1 1 d .
S1 S 0.95571(7) 0.74089(6) 0.85338(3) 0.0533(3) Uani 1 1 d .
S2 S 1.08801(6) 0.63325(6) 0.69846(3) 0.0404(2) Uani 1 1 d .
S3 S 0.87423(5) 0.70603(5) 0.72141(3) 0.0375(2) Uani 1 1 d .
P1 P 0.99386(5) 0.57051(5) 0.78830(3) 0.0311(2) Uani 1 1 d .
P2 P 0.01683(6) 0.81005(6) 0.44562(3) 0.0411(2) Uani 1 1 d .
Si1 Si 0.91491(8) 0.73521(8) 0.98192(4) 0.0545(3) Uani 1 1 d .
Si2 Si 1.28630(8) 0.53491(8) 0.65292(5) 0.0649(3) Uani 1 1 d .
Si3 Si 0.69726(7) 0.63183(7) 0.64493(4) 0.0504(3) Uani 1 1 d .
O1 O 1.02282(14) 0.84348(13) 0.75496(8) 0.0402(5) Uani 1 1 d .
O2 O 1.13397(16) 0.71605(15) 0.79892(9) 0.0538(6) Uani 1 1 d .
C1 C 0.9585(2) 0.5536(2) 0.85589(12) 0.0348(7) Uani 1 1 d .
C2 C 0.9455(2) 0.6346(2) 0.88471(12) 0.0387(8) Uani 1 1 d .
C3 C 0.9209(2) 0.6308(2) 0.93847(13) 0.0450(9) Uani 1 1 d .
C4 C 0.9038(3) 0.5451(3) 0.95944(14) 0.0579(10) Uani 1 1 d .
H4 H 0.8865 0.5410 0.9946 0.069 Uiso 1 1 calc R
C5 C 0.9111(3) 0.4654(3) 0.93036(15) 0.0605(11) Uani 1 1 d .
H5 H 0.8972 0.4095 0.9456 0.073 Uiso 1 1 calc R
C6 C 0.9391(2) 0.4696(2) 0.87887(13) 0.0453(9) Uani 1 1 d .
H6 H 0.9452 0.4163 0.8593 0.054 Uiso 1 1 calc R
C7 C 0.8235(3) 0.8131(3) 0.95889(17) 0.0947(16) Uani 1 1 d .
H7A H 0.8236 0.8667 0.9807 0.142 Uiso 1 1 calc R
H7B H 0.7654 0.7830 0.9612 0.142 Uiso 1 1 calc R
H7C H 0.8339 0.8301 0.9228 0.142 Uiso 1 1 calc R
C8 C 1.0278(3) 0.7916(3) 0.98446(18) 0.0954(16) Uani 1 1 d .
H8A H 1.0511 0.7964 0.9493 0.143 Uiso 1 1 calc R
H8B H 1.0693 0.7563 1.0060 0.143 Uiso 1 1 calc R
H8C H 1.0217 0.8515 0.9994 0.143 Uiso 1 1 calc R
C9 C 0.8866(3) 0.6991(3) 1.05085(15) 0.0877(15) Uani 1 1 d .
H9A H 0.9297 0.6539 1.0629 0.132 Uiso 1 1 calc R
H9B H 0.8260 0.6739 1.0510 0.132 Uiso 1 1 calc R
H9C H 0.8895 0.7510 1.0740 0.132 Uiso 1 1 calc R
C10 C 1.0939(2) 0.5029(2) 0.77436(12) 0.0338(7) Uani 1 1 d .
C11 C 1.1389(2) 0.5369(2) 0.72984(12) 0.0356(8) Uani 1 1 d .
C12 C 1.2158(2) 0.4923(2) 0.70956(14) 0.0447(9) Uani 1 1 d .
C13 C 1.2454(3) 0.4148(2) 0.73732(15) 0.0571(10) Uani 1 1 d .
H13 H 1.2961 0.3834 0.7251 0.069 Uiso 1 1 calc R
C14 C 1.2035(3) 0.3832(2) 0.78154(16) 0.0592(11) Uani 1 1 d .
H14 H 1.2264 0.3317 0.7987 0.071 Uiso 1 1 calc R
C15 C 1.1276(2) 0.4268(2) 0.80094(14) 0.0464(9) Uani 1 1 d .
H15 H 1.0995 0.4056 0.8313 0.056 Uiso 1 1 calc R
C16 C 1.3585(4) 0.4414(3) 0.6290(2) 0.1087(19) Uani 1 1 d .
H16A H 1.3954 0.4182 0.6578 0.163 Uiso 1 1 calc R
H16B H 1.3973 0.4636 0.6016 0.163 Uiso 1 1 calc R
H16C H 1.3203 0.3934 0.6151 0.163 Uiso 1 1 calc R
C17 C 1.3609(4) 0.6280(4) 0.6816(2) 0.126(2) Uani 1 1 d .
H17A H 1.3941 0.6051 0.7120 0.189 Uiso 1 1 calc R
H17B H 1.3234 0.6784 0.6921 0.189 Uiso 1 1 calc R
H17C H 1.4033 0.6481 0.6555 0.189 Uiso 1 1 calc R
C18 C 1.2188(3) 0.5809(4) 0.59539(18) 0.1092(19) Uani 1 1 d .
H18A H 1.2587 0.5916 0.5663 0.164 Uiso 1 1 calc R
H18B H 1.1902 0.6371 0.6053 0.164 Uiso 1 1 calc R
H18C H 1.1726 0.5376 0.5850 0.164 Uiso 1 1 calc R
C19 C 0.90393(19) 0.52589(19) 0.74559(11) 0.0303(7) Uani 1 1 d .
C20 C 0.8502(2) 0.5891(2) 0.71692(11) 0.0316(7) Uani 1 1 d .
C21 C 0.7766(2) 0.5561(2) 0.68455(12) 0.0356(7) Uani 1 1 d .
C22 C 0.7615(2) 0.4621(2) 0.68385(13) 0.0432(8) Uani 1 1 d .
H22 H 0.7134 0.4395 0.6631 0.052 Uiso 1 1 calc R
C23 C 0.8147(2) 0.4010(2) 0.71252(13) 0.0469(9) Uani 1 1 d .
H23 H 0.8018 0.3389 0.7114 0.056 Uiso 1 1 calc R
C24 C 0.8867(2) 0.4330(2) 0.74263(12) 0.0407(8) Uani 1 1 d .
H24 H 0.9241 0.3923 0.7611 0.049 Uiso 1 1 calc R
C25 C 0.7595(3) 0.6990(3) 0.59425(18) 0.0961(17) Uani 1 1 d .
H25A H 0.8107 0.7293 0.6108 0.144 Uiso 1 1 calc R
H25B H 0.7190 0.7435 0.5787 0.144 Uiso 1 1 calc R
H25C H 0.7808 0.6587 0.5672 0.144 Uiso 1 1 calc R
C26 C 0.6315(3) 0.7085(3) 0.6889(2) 0.1032(18) Uani 1 1 d .
H26A H 0.6116 0.6750 0.7192 0.155 Uiso 1 1 calc R
H26B H 0.5792 0.7320 0.6698 0.155 Uiso 1 1 calc R
H26C H 0.6697 0.7582 0.7003 0.155 Uiso 1 1 calc R
C27 C 0.6130(3) 0.5589(3) 0.60814(17) 0.0796(14) Uani 1 1 d .
H27A H 0.6442 0.5234 0.5822 0.119 Uiso 1 1 calc R
H27B H 0.5682 0.5969 0.5908 0.119 Uiso 1 1 calc R
H27C H 0.5833 0.5189 0.6325 0.119 Uiso 1 1 calc R
C28 C 0.9561(3) 0.9096(3) 0.74463(18) 0.0715(12) Uani 1 1 d .
H28A H 0.9019 0.8808 0.7306 0.107 Uiso 1 1 calc R
H28B H 0.9787 0.9526 0.7193 0.107 Uiso 1 1 calc R
H28C H 0.9420 0.9408 0.7769 0.107 Uiso 1 1 calc R
C29 C 0.0947(2) 0.8700(2) 0.40477(12) 0.0415(8) Uani 1 1 d .
C30 C 0.1558(2) 0.8245(3) 0.37305(13) 0.0500(9) Uani 1 1 d .
H30 H 0.1575 0.7611 0.3732 0.060 Uiso 1 1 calc R
C31 C 0.2146(3) 0.8730(3) 0.34110(15) 0.0602(11) Uani 1 1 d .
H31 H 0.2552 0.8422 0.3195 0.072 Uiso 1 1 calc R
C32 C 0.2126(3) 0.9666(3) 0.34148(15) 0.0621(11) Uani 1 1 d .
H32 H 0.2519 0.9991 0.3199 0.074 Uiso 1 1 calc R
C33 C 0.1528(2) 1.0132(3) 0.37358(15) 0.0572(10) Uani 1 1 d .
H33 H 0.1530 1.0766 0.3741 0.069 Uiso 1 1 calc R
C34 C 0.0932(2) 0.9658(2) 0.40469(14) 0.0509(9) Uani 1 1 d .
H34 H 0.0519 0.9971 0.4256 0.061 Uiso 1 1 calc R
C35 C -0.0971(2) 0.8483(2) 0.42878(13) 0.0460(9) Uani 1 1 d .
C36 C -0.1186(3) 0.8649(3) 0.37517(15) 0.0627(11) Uani 1 1 d .
H36 H -0.0728 0.8637 0.3501 0.075 Uiso 1 1 calc R
C37 C -0.2078(3) 0.8829(3) 0.35976(18) 0.0767(13) Uani 1 1 d .
H37 H -0.2225 0.8926 0.3242 0.092 Uiso 1 1 calc R
C38 C -0.2745(3) 0.8866(3) 0.3969(2) 0.0765(13) Uani 1 1 d .
H38 H -0.3349 0.8968 0.3864 0.092 Uiso 1 1 calc R
C39 C -0.2532(3) 0.8754(3) 0.44883(19) 0.0761(13) Uani 1 1 d .
H39 H -0.2989 0.8810 0.4737 0.091 Uiso 1 1 calc R
C40 C -0.1646(3) 0.8557(3) 0.46589(15) 0.0615(11) Uani 1 1 d .
H40 H -0.1511 0.8476 0.5017 0.074 Uiso 1 1 calc R
C41 C 0.0252(2) 0.6899(2) 0.43339(14) 0.0468(9) Uani 1 1 d .
C42 C -0.0183(3) 0.6528(3) 0.38919(16) 0.0687(12) Uani 1 1 d .
H42 H -0.0555 0.6890 0.3676 0.082 Uiso 1 1 calc R
C43 C -0.0058(3) 0.5620(3) 0.37762(19) 0.0813(14) Uani 1 1 d .
H43 H -0.0344 0.5373 0.3477 0.098 Uiso 1 1 calc R
C44 C 0.0467(3) 0.5084(3) 0.4087(2) 0.0790(14) Uani 1 1 d .
H44 H 0.0537 0.4470 0.4005 0.095 Uiso 1 1 calc R
C45 C 0.0903(3) 0.5444(3) 0.4527(2) 0.0816(14) Uani 1 1 d .
H45 H 0.1271 0.5073 0.4741 0.098 Uiso 1 1 calc R
C46 C 0.0796(3) 0.6356(3) 0.46526(17) 0.0639(11) Uani 1 1 d .
H46 H 0.1089 0.6600 0.4950 0.077 Uiso 1 1 calc R
C47 C 0.0445(2) 0.8285(2) 0.51450(12) 0.0399(8) Uani 1 1 d .
C48 C 0.1162(2) 0.8851(2) 0.52989(14) 0.0480(9) Uani 1 1 d .
H48 H 0.1498 0.9161 0.5047 0.058 Uiso 1 1 calc R
C49 C 0.1371(3) 0.8947(3) 0.58317(14) 0.0560(10) Uani 1 1 d .
H49 H 0.1856 0.9318 0.5937 0.067 Uiso 1 1 calc R
C50 C 0.0872(3) 0.8503(3) 0.62069(14) 0.0575(10) Uani 1 1 d .
H50 H 0.1014 0.8582 0.6565 0.069 Uiso 1 1 calc R
C51 C 0.0165(3) 0.7944(2) 0.60547(14) 0.0522(10) Uani 1 1 d .
H51 H -0.0172 0.7642 0.6310 0.063 Uiso 1 1 calc R
C52 C -0.0047(2) 0.7827(2) 0.55291(13) 0.0485(9) Uani 1 1 d .
H52 H -0.0523 0.7439 0.5428 0.058 Uiso 1 1 calc R

loop_
_atom_site_aniso_label
_atom_site_aniso_U_11
_atom_site_aniso_U_22
_atom_site_aniso_U_33
_atom_site_aniso_U_23
_atom_site_aniso_U_13
_atom_site_aniso_U_12
V1 0.0360(3) 0.0326(3) 0.0334(3) 0.0042(2) -0.0010(2) -0.0039(2)
S1 0.0866(8) 0.0386(5) 0.0351(5) -0.0017(4) 0.0129(5) -0.0032(5)
S2 0.0435(5) 0.0426(5) 0.0353(5) 0.0098(4) 0.0068(4) 0.0101(4)
S3 0.0353(5) 0.0320(4) 0.0449(5) 0.0006(4) -0.0047(4) 0.0008(4)
P1 0.0335(5) 0.0328(4) 0.0270(4) 0.0028(4) 0.0013(3) -0.0007(4)
P2 0.0393(5) 0.0498(6) 0.0343(5) -0.0044(4) 0.0050(4) -0.0048(4)
Si1 0.0636(7) 0.0668(7) 0.0333(5) -0.0071(5) 0.0051(5) 0.0066(6)
Si2 0.0518(7) 0.0747(8) 0.0689(8) 0.0188(6) 0.0253(6) 0.0202(6)
Si3 0.0419(6) 0.0496(6) 0.0590(7) 0.0016(5) -0.0150(5) -0.0014(5)
O1 0.0445(14) 0.0326(12) 0.0436(13) 0.0038(10) -0.0007(11) -0.0019(10)
O2 0.0478(15) 0.0479(14) 0.0650(16) 0.0062(12) -0.0178(12) -0.0031(12)
C1 0.0355(18) 0.0385(19) 0.0304(17) 0.0066(14) 0.0034(14) -0.0036(15)
C2 0.0393(19) 0.044(2) 0.0323(18) 0.0018(15) 0.0010(15) -0.0023(16)
C3 0.045(2) 0.058(2) 0.0320(19) 0.0029(17) 0.0041(15) 0.0027(17)
C4 0.075(3) 0.066(3) 0.033(2) 0.0096(19) 0.0146(19) 0.005(2)
C5 0.081(3) 0.055(2) 0.046(2) 0.015(2) 0.017(2) -0.001(2)
C6 0.054(2) 0.039(2) 0.042(2) 0.0020(16) 0.0039(17) -0.0023(17)
C7 0.118(4) 0.095(4) 0.071(3) -0.016(3) 0.005(3) 0.045(3)
C8 0.103(4) 0.114(4) 0.069(3) -0.030(3) -0.007(3) -0.032(3)
C9 0.122(4) 0.101(4) 0.041(2) -0.001(2) 0.021(3) 0.024(3)
C10 0.0308(18) 0.0358(18) 0.0348(18) 0.0066(14) -0.0015(14) 0.0004(14)
C11 0.0327(18) 0.0368(18) 0.0372(19) 0.0046(15) -0.0002(15) 0.0040(14)
C12 0.0350(19) 0.048(2) 0.052(2) 0.0059(17) 0.0041(17) 0.0085(16)
C13 0.047(2) 0.055(2) 0.070(3) 0.009(2) 0.011(2) 0.0209(19)
C14 0.053(2) 0.051(2) 0.073(3) 0.022(2) 0.000(2) 0.0176(19)
C15 0.045(2) 0.046(2) 0.048(2) 0.0111(17) 0.0002(17) 0.0033(17)
C16 0.116(4) 0.108(4) 0.104(4) 0.019(3) 0.056(3) 0.047(3)
C17 0.113(5) 0.117(5) 0.150(6) 0.012(4) 0.033(4) -0.038(4)
C18 0.086(4) 0.172(5) 0.071(3) 0.048(3) 0.035(3) 0.036(4)
C19 0.0312(17) 0.0302(17) 0.0296(17) -0.0003(13) 0.0056(14) -0.0014(14)
C20 0.0295(17) 0.0347(17) 0.0308(17) 0.0006(14) 0.0065(14) 0.0009(14)
C21 0.0311(18) 0.0424(19) 0.0333(18) -0.0037(15) 0.0006(14) -0.0040(15)
C22 0.042(2) 0.049(2) 0.039(2) -0.0078(17) -0.0021(16) -0.0099(17)
C23 0.061(2) 0.0291(18) 0.050(2) -0.0017(16) -0.0025(19) -0.0041(17)
C24 0.047(2) 0.0372(19) 0.0382(19) 0.0017(15) -0.0011(16) 0.0010(16)
C25 0.085(3) 0.110(4) 0.093(4) 0.055(3) -0.029(3) -0.026(3)
C26 0.064(3) 0.105(4) 0.139(5) -0.048(3) -0.025(3) 0.039(3)
C27 0.076(3) 0.076(3) 0.085(3) 0.015(2) -0.041(3) -0.012(2)
C28 0.068(3) 0.049(2) 0.097(3) -0.001(2) -0.011(2) 0.013(2)
C29 0.0355(19) 0.052(2) 0.0373(19) 0.0002(16) 0.0028(15) 0.0014(16)
C30 0.049(2) 0.057(2) 0.044(2) -0.0048(18) 0.0093(18) 0.0042(19)
C31 0.049(2) 0.080(3) 0.052(2) 0.001(2) 0.0133(19) 0.009(2)
C32 0.046(2) 0.082(3) 0.059(3) 0.022(2) 0.012(2) -0.003(2)
C33 0.052(2) 0.056(2) 0.064(3) 0.011(2) 0.006(2) -0.003(2)
C34 0.045(2) 0.057(2) 0.051(2) -0.0008(18) 0.0068(18) 0.0043(18)
C35 0.040(2) 0.055(2) 0.043(2) -0.0055(17) 0.0024(17) -0.0084(17)
C36 0.055(3) 0.089(3) 0.044(2) -0.011(2) -0.0044(19) -0.003(2)
C37 0.056(3) 0.104(4) 0.069(3) -0.010(3) -0.020(2) -0.003(3)
C38 0.042(3) 0.093(3) 0.094(4) -0.007(3) -0.014(3) -0.006(2)
C39 0.046(3) 0.102(4) 0.080(3) 0.004(3) 0.014(2) 0.003(2)
C40 0.049(2) 0.082(3) 0.054(2) 0.007(2) 0.008(2) 0.002(2)
C41 0.047(2) 0.051(2) 0.043(2) -0.0073(18) 0.0090(17) -0.0111(18)
C42 0.089(3) 0.063(3) 0.054(3) -0.012(2) -0.003(2) -0.009(2)
C43 0.101(4) 0.074(3) 0.070(3) -0.026(3) 0.003(3) -0.019(3)
C44 0.089(4) 0.051(3) 0.098(4) -0.022(3) 0.026(3) -0.012(3)
C45 0.084(3) 0.060(3) 0.100(4) -0.007(3) -0.004(3) 0.008(3)
C46 0.069(3) 0.053(3) 0.070(3) -0.011(2) 0.001(2) 0.002(2)
C47 0.042(2) 0.045(2) 0.0336(19) -0.0031(15) 0.0026(15) 0.0005(16)
C48 0.049(2) 0.053(2) 0.043(2) 0.0006(17) 0.0030(17) -0.0046(18)
C49 0.057(3) 0.065(3) 0.046(2) -0.0088(19) -0.0051(19) -0.006(2)
C50 0.068(3) 0.070(3) 0.034(2) -0.0028(19) -0.0030(19) 0.015(2)
C51 0.058(2) 0.060(2) 0.038(2) 0.0117(18) 0.0112(18) 0.010(2)
C52 0.048(2) 0.053(2) 0.044(2) 0.0052(18) 0.0049(17) -0.0043(18)

loop_
_atom_type_symbol
_atom_type_description
_atom_type_scat_dispersion_real
_atom_type_scat_dispersion_imag
_atom_type_scat_source
C C 0.0033 0.0016 'International Tables Vol C Tables 4.2.6.8 and 6.1.1.4'
H H 0.0000 0.0000 'International Tables Vol C Tables 4.2.6.8 and 6.1.1.4'
O O 0.0106 0.0060 'International Tables Vol C Tables 4.2.6.8 and 6.1.1.4'
Si Si 0.0817 0.0704 'International Tables Vol C Tables 4.2.6.8 and 6.1.1.4'
P P 0.1023 0.0942 'International Tables Vol C Tables 4.2.6.8 and 6.1.1.4'
S S 0.1246 0.1234 'International Tables Vol C Tables 4.2.6.8 and 6.1.1.4'
V V 0.3005 0.5294 'International Tables Vol C Tables 4.2.6.8 and 6.1.1.4'

loop_
_geom_angle_atom_site_label_1
_geom_angle_atom_site_label_2
_geom_angle_atom_site_label_3
_geom_angle
O2 V1 O1 105.50(11)
O2 V1 P1 94.02(8)
O1 V1 P1 159.76(8)
O2 V1 S1 94.82(10)
O1 V1 S1 93.67(7)
P1 V1 S1 79.14(3)
O2 V1 S2 88.81(9)
O1 V1 S2 113.03(7)
P1 V1 S2 71.94(3)
S1 V1 S2 151.04(4)
O2 V1 S3 168.58(9)
O1 V1 S3 84.86(7)
P1 V1 S3 76.20(3)
S1 V1 S3 89.18(4)
S2 V1 S3 82.60(3)
C2 S1 V1 110.51(11)
C11 S2 V1 103.95(10)
C20 S3 V1 107.99(10)
C19 P1 C10 105.53(14)
C19 P1 C1 107.22(14)
C10 P1 C1 110.78(14)
C19 P1 V1 114.86(10)
C10 P1 V1 106.35(10)
C1 P1 V1 111.93(10)
C29 P2 C41 109.79(16)
C29 P2 C47 110.51(15)
C41 P2 C47 107.42(16)
C29 P2 C35 107.93(16)
C41 P2 C35 109.31(16)
C47 P2 C35 111.88(15)
C7 Si1 C8 112.1(2)
C7 Si1 C9 107.3(2)
C8 Si1 C9 107.9(2)
C7 Si1 C3 111.12(18)
C8 Si1 C3 109.43(19)
C9 Si1 C3 108.94(18)
C16 Si2 C18 108.2(2)
C16 Si2 C12 109.07(19)
C18 Si2 C12 114.91(18)
C16 Si2 C17 109.6(3)
C18 Si2 C17 109.4(3)
C12 Si2 C17 105.6(2)
C26 Si3 C25 110.7(2)
C26 Si3 C27 107.4(2)
C25 Si3 C27 106.7(2)
C26 Si3 C21 111.13(19)
C25 Si3 C21 111.88(17)
C27 Si3 C21 108.79(16)
C28 O1 V1 141.3(2)
C6 C1 C2 120.0(3)
C6 C1 P1 125.3(2)
C2 C1 P1 114.6(2)
C1 C2 C3 120.2(3)
C1 C2 S1 120.2(2)
C3 C2 S1 119.6(3)
C4 C3 C2 116.9(3)
C4 C3 Si1 120.1(3)
C2 C3 Si1 122.9(3)
C5 C4 C3 123.0(3)
C5 C4 H4 118.5
C3 C4 H4 118.5
C6 C5 C4 119.5(3)
C6 C5 H5 120.3
C4 C5 H5 120.3
C5 C6 C1 120.1(3)
C5 C6 H6 120.0
C1 C6 H6 120.0
Si1 C7 H7A 109.5
Si1 C7 H7B 109.5
H7A C7 H7B 109.5
Si1 C7 H7C 109.5
H7A C7 H7C 109.5
H7B C7 H7C 109.5
Si1 C8 H8A 109.5
Si1 C8 H8B 109.5
H8A C8 H8B 109.5
Si1 C8 H8C 109.5
H8A C8 H8C 109.5
H8B C8 H8C 109.5
Si1 C9 H9A 109.5
Si1 C9 H9B 109.5
H9A C9 H9B 109.5
Si1 C9 H9C 109.5
H9A C9 H9C 109.5
H9B C9 H9C 109.5
C15 C10 C11 120.3(3)
C15 C10 P1 128.9(2)
C11 C10 P1 110.7(2)
C10 C11 C12 121.1(3)
C10 C11 S2 116.1(2)
C12 C11 S2 122.6(2)
C13 C12 C11 116.0(3)
C13 C12 Si2 118.7(3)
C11 C12 Si2 125.0(2)
C14 C13 C12 123.1(3)
C14 C13 H13 118.4
C12 C13 H13 118.4
C13 C14 C15 120.6(3)
C13 C14 H14 119.7
C15 C14 H14 119.7
C14 C15 C10 118.8(3)
C14 C15 H15 120.6
C10 C15 H15 120.6
Si2 C16 H16A 109.5
Si2 C16 H16B 109.5
H16A C16 H16B 109.5
Si2 C16 H16C 109.5
H16A C16 H16C 109.5
H16B C16 H16C 109.5
Si2 C17 H17A 109.5
Si2 C17 H17B 109.5
H17A C17 H17B 109.5
Si2 C17 H17C 109.5
H17A C17 H17C 109.5
H17B C17 H17C 109.5
Si2 C18 H18A 109.5
Si2 C18 H18B 109.5
H18A C18 H18B 109.5
Si2 C18 H18C 109.5
H18A C18 H18C 109.5
H18B C18 H18C 109.5
C24 C19 C20 121.3(3)
C24 C19 P1 121.1(2)
C20 C19 P1 117.5(2)
C19 C20 C21 118.7(3)
C19 C20 S3 120.1(2)
C21 C20 S3 121.2(2)
C22 C21 C20 117.4(3)
C22 C21 Si3 118.7(2)
C20 C21 Si3 123.9(2)
C23 C22 C21 123.1(3)
C23 C22 H22 118.5
C21 C22 H22 118.5
C24 C23 C22 119.2(3)
C24 C23 H23 120.4
C22 C23 H23 120.4
C23 C24 C19 120.2(3)
C23 C24 H24 119.9
C19 C24 H24 119.9
Si3 C25 H25A 109.5
Si3 C25 H25B 109.5
H25A C25 H25B 109.5
Si3 C25 H25C 109.5
H25A C25 H25C 109.5
H25B C25 H25C 109.5
Si3 C26 H26A 109.5
Si3 C26 H26B 109.5
H26A C26 H26B 109.5
Si3 C26 H26C 109.5
H26A C26 H26C 109.5
H26B C26 H26C 109.5
Si3 C27 H27A 109.5
Si3 C27 H27B 109.5
H27A C27 H27B 109.5
Si3 C27 H27C 109.5
H27A C27 H27C 109.5
H27B C27 H27C 109.5
O1 C28 H28A 109.5
O1 C28 H28B 109.5
H28A C28 H28B 109.5
O1 C28 H28C 109.5
H28A C28 H28C 109.5
H28B C28 H28C 109.5
C30 C29 C34 119.5(3)
C30 C29 P2 121.6(3)
C34 C29 P2 118.9(2)
C29 C30 C31 120.3(3)
C29 C30 H30 119.8
C31 C30 H30 119.8
C32 C31 C30 119.6(4)
C32 C31 H31 120.2
C30 C31 H31 120.2
C31 C32 C33 120.8(4)
C31 C32 H32 119.6
C33 C32 H32 119.6
C34 C33 C32 120.0(4)
C34 C33 H33 120.0
C32 C33 H33 120.0
C33 C34 C29 119.8(3)
C33 C34 H34 120.1
C29 C34 H34 120.1
C40 C35 C36 119.4(3)
C40 C35 P2 122.4(3)
C36 C35 P2 118.1(3)
C37 C36 C35 119.9(4)
C37 C36 H36 120.1
C35 C36 H36 120.1
C38 C37 C36 119.8(4)
C38 C37 H37 120.1
C36 C37 H37 120.1
C39 C38 C37 120.4(4)
C39 C38 H38 119.8
C37 C38 H38 119.8
C38 C39 C40 121.6(4)
C38 C39 H39 119.2
C40 C39 H39 119.2
C35 C40 C39 118.8(4)
C35 C40 H40 120.6
C39 C40 H40 120.6
C46 C41 C42 119.7(4)
C46 C41 P2 120.6(3)
C42 C41 P2 119.5(3)
C43 C42 C41 119.4(4)
C43 C42 H42 120.3
C41 C42 H42 120.3
C44 C43 C42 121.3(4)
C44 C43 H43 119.4
C42 C43 H43 119.4
C43 C44 C45 120.0(4)
C43 C44 H44 120.0
C45 C44 H44 120.0
C44 C45 C46 120.2(5)
C44 C45 H45 119.9
C46 C45 H45 119.9
C41 C46 C45 119.5(4)
C41 C46 H46 120.2
C45 C46 H46 120.2
C48 C47 C52 119.5(3)
C48 C47 P2 121.1(2)
C52 C47 P2 119.4(3)
C49 C48 C47 119.1(3)
C49 C48 H48 120.5
C47 C48 H48 120.5
C50 C49 C48 121.0(4)
C50 C49 H49 119.5
C48 C49 H49 119.5
C51 C50 C49 119.9(3)
C51 C50 H50 120.0
C49 C50 H50 120.0
C50 C51 C52 120.3(3)
C50 C51 H51 119.9
C52 C51 H51 119.9
C51 C52 C47 120.3(3)
C51 C52 H52 119.9
C47 C52 H52 119.9

loop_
_geom_bond_atom_site_label_1
_geom_bond_atom_site_label_2
_geom_bond_distance
V1 O2 1.602(2)
V1 O1 1.789(2)
V1 P1 2.3876(10)
V1 S1 2.3955(10)
V1 S2 2.4275(10)
V1 S3 2.6616(10)
S1 C2 1.756(3)
S2 C11 1.777(3)
S3 C20 1.753(3)
P1 C19 1.808(3)
P1 C10 1.807(3)
P1 C1 1.809(3)
P2 C29 1.782(3)
P2 C41 1.793(4)
P2 C47 1.799(3)
P2 C35 1.801(3)
Si1 C7 1.844(4)
Si1 C8 1.846(4)
Si1 C9 1.873(4)
Si1 C3 1.886(4)
Si2 C16 1.839(4)
Si2 C18 1.867(5)
Si2 C12 1.885(3)
Si2 C17 1.885(5)
Si3 C26 1.860(4)
Si3 C25 1.865(4)
Si3 C27 1.866(4)
Si3 C21 1.880(3)
O1 C28 1.396(4)
C1 C6 1.394(4)
C1 C2 1.407(4)
C2 C3 1.412(4)
C3 C4 1.388(5)
C4 C5 1.386(5)
C4 H4 0.9300
C5 C6 1.372(4)
C5 H5 0.9300
C6 H6 0.9300
C7 H7A 0.9600
C7 H7B 0.9600
C7 H7C 0.9600
C8 H8A 0.9600
C8 H8B 0.9600
C8 H8C 0.9600
C9 H9A 0.9600
C9 H9B 0.9600
C9 H9C 0.9600
C10 C15 1.387(4)
C10 C11 1.404(4)
C11 C12 1.406(4)
C12 C13 1.399(5)
C13 C14 1.365(5)
C13 H13 0.9300
C14 C15 1.379(5)
C14 H14 0.9300
C15 H15 0.9300
C16 H16A 0.9600
C16 H16B 0.9600
C16 H16C 0.9600
C17 H17A 0.9600
C17 H17B 0.9600
C17 H17C 0.9600
C18 H18A 0.9600
C18 H18B 0.9600
C18 H18C 0.9600
C19 C24 1.387(4)
C19 C20 1.407(4)
C20 C21 1.424(4)
C21 C22 1.396(4)
C22 C23 1.382(4)
C22 H22 0.9300
C23 C24 1.370(4)
C23 H23 0.9300
C24 H24 0.9300
C25 H25A 0.9600
C25 H25B 0.9600
C25 H25C 0.9600
C26 H26A 0.9600
C26 H26B 0.9600
C26 H26C 0.9600
C27 H27A 0.9600
C27 H27B 0.9600
C27 H27C 0.9600
C28 H28A 0.9600
C28 H28B 0.9600
C28 H28C 0.9600
C29 C30 1.382(4)
C29 C34 1.405(5)
C30 C31 1.385(5)
C30 H30 0.9300
C31 C32 1.374(5)
C31 H31 0.9300
C32 C33 1.384(5)
C32 H32 0.9300
C33 C34 1.373(5)
C33 H33 0.9300
C34 H34 0.9300
C35 C40 1.378(5)
C35 C36 1.405(5)
C36 C37 1.381(5)
C36 H36 0.9300
C37 C38 1.365(6)
C37 H37 0.9300
C38 C39 1.353(6)
C38 H38 0.9300
C39 C40 1.387(5)
C39 H39 0.9300
C40 H40 0.9300
C41 C46 1.375(5)
C41 C42 1.385(5)
C42 C43 1.377(5)
C42 H42 0.9300
C43 C44 1.342(6)
C43 H43 0.9300
C44 C45 1.376(6)
C44 H44 0.9300
C45 C46 1.385(5)
C45 H45 0.9300
C46 H46 0.9300
C47 C48 1.387(4)
C47 C52 1.391(4)
C48 C49 1.381(5)
C48 H48 0.9300
C49 C50 1.370(5)
C49 H49 0.9300
C50 C51 1.370(5)
C50 H50 0.9300
C51 C52 1.368(5)
C51 H51 0.9300
C52 H52 0.9300
